data_7059638
loop_
_publ_author_name
'Flores-Romero, V\'ictor'
'Garc\'ia-Guzm\'an, Oscar L.'
'Aguirre-Bautista, Alejandra'
'Rojas-Montoya, Iv\'an D.'
'Garc\'ia-Montalvo, Ver\'onica'
'Rivera, Margarita'
'Jim\'enez-Sandoval, Omar'
'Mu\~noz-Hern\'andez, Miguel-\'Angel'
'Hern\'andez-Ortega, Sim\'on'

_publ_section_title
;
 Zinc(ii) and cadmium(ii) complexes, [M(iPr2P(X)NC(Y)NC5H10-\k2-X,Y)2] (X
 and Y = O, S), as single source precursors for metal sulfide thin films
;
_journal_issue 25
_journal_name_full 'New Journal of Chemistry'
_journal_page_first 10367
_journal_page_last 10379
_journal_paper_doi 10.1039/D0NJ01465F
_journal_volume 44
_journal_year 2020
_chemical_formula_moiety 'C24 H48 N4 O2 P2 S2 Zn'
_chemical_formula_sum 'C24 H48 N4 O2 P2 S2 Zn'
_chemical_formula_weight 616.09
_space_group_crystal_system monoclinic
_space_group_IT_number 14
_space_group_name_Hall '-P 2yn'
_space_group_name_H-M_alt 'P 1 21/n 1'
_atom_sites_solution_hydrogens geom
_atom_sites_solution_primary direct
_atom_sites_solution_secondary difmap
_audit_creation_method SHELXL-2014/7
_audit_update_record
;
2019-09-05 deposited with the CCDC.	2020-05-18 downloaded from the CCDC.
;
_cell_angle_alpha 90
_cell_angle_beta 91.5400(10)
_cell_angle_gamma 90
_cell_formula_units_Z 4
_cell_length_a 11.9623(2)
_cell_length_b 11.1902(2)
_cell_length_c 23.5940(3)
_cell_measurement_reflns_used 9538
_cell_measurement_temperature 298(2)
_cell_measurement_theta_max 25.32
_cell_measurement_theta_min 2.49
_cell_volume 3157.16(9)
_computing_cell_refinement 'APEX3 v2016.1 (Bruker, 2014)'
_computing_data_collection 'APEX3 v2016.1 (Bruker, 2014)'
_computing_data_reduction 'SAINT V8.37A  (Bruker, 2014)'
_computing_molecular_graphics 'Ortep-3 Ver 2.02 L.J. Farrugia (1997) J. Appl. Cryst. 30, 565'
_computing_publication_material 'SHELXL-2014/7 (Sheldrick, 2014)'
_computing_structure_refinement 'SHELXL-2014/7 (Sheldrick, 2014)'
_computing_structure_solution 'SHELXS-2014 (Bruker, 2014)'
_diffrn_ambient_temperature 298(2)
_diffrn_detector_area_resol_mean 0.83
_diffrn_measured_fraction_theta_full 0.998
_diffrn_measured_fraction_theta_max 0.998
_diffrn_measurement_device_type 'Bruker APEX2 CCD area detector'
_diffrn_measurement_method 'omega scans'
_diffrn_radiation_type MoK\a
_diffrn_radiation_wavelength 0.71073
_diffrn_reflns_av_R_equivalents 0.0399
_diffrn_reflns_av_unetI/netI 0.0304
_diffrn_reflns_Laue_measured_fraction_full 0.998
_diffrn_reflns_Laue_measured_fraction_max 0.998
_diffrn_reflns_limit_h_max 14
_diffrn_reflns_limit_h_min -14
_diffrn_reflns_limit_k_max 13
_diffrn_reflns_limit_k_min -13
_diffrn_reflns_limit_l_max 28
_diffrn_reflns_limit_l_min -26
_diffrn_reflns_number 27833
_diffrn_reflns_point_group_measured_fraction_full 0.998
_diffrn_reflns_point_group_measured_fraction_max 0.998
_diffrn_reflns_theta_full 25.242
_diffrn_reflns_theta_max 25.329
_diffrn_reflns_theta_min 1.930
_exptl_absorpt_coefficient_mu 1.038
_exptl_absorpt_correction_T_max 0.8735
_exptl_absorpt_correction_T_min 0.7532
_exptl_absorpt_correction_type analytical
_exptl_absorpt_process_details 'SHELXTL (Sheldrick, 2013)'
_exptl_crystal_colour colourless
_exptl_crystal_density_diffrn 1.296
_exptl_crystal_description Prism
_exptl_crystal_F_000 1312
_exptl_crystal_size_max 0.407
_exptl_crystal_size_mid 0.307
_exptl_crystal_size_min 0.174
_refine_diff_density_max 0.419
_refine_diff_density_min -0.419
_refine_diff_density_rms 0.063
_refine_ls_extinction_method none
_refine_ls_goodness_of_fit_ref 1.037
_refine_ls_hydrogen_treatment constr
_refine_ls_matrix_type full
_refine_ls_number_parameters 324
_refine_ls_number_reflns 5765
_refine_ls_number_restraints 0
_refine_ls_restrained_S_all 1.037
_refine_ls_R_factor_all 0.0389
_refine_ls_R_factor_gt 0.0296
_refine_ls_shift/su_max 0.002
_refine_ls_shift/su_mean 0.000
_refine_ls_structure_factor_coef Fsqd
_refine_ls_weighting_details 'w=1/[\s^2^(Fo^2^)+(0.0451P)^2^] where P=(Fo^2^+2Fc^2^)/3'
_refine_ls_weighting_scheme calc
_refine_ls_wR_factor_gt 0.0751
_refine_ls_wR_factor_ref 0.0786
_reflns_Friedel_coverage 0.000
_reflns_number_gt 4670
_reflns_number_total 5765
_reflns_threshold_expression 'I > 2\s(I)'
_cod_data_source_file d0nj01465f2.cif
_cod_data_source_block COMPOUND-6
_cod_depositor_comments
;
The following automatic conversions were performed:

data item '_exptl_absorpt_correction_type' value 'Analytical' was
changed to 'analytical' in accordance with the
/home/data/users/saulius/crontab/automatic-downloads/rss-feeds/RSC/lib/dictionaries/cif_core.dic
dictionary named 'cif_core.dic' version 2.4.2 last updated on
2011-04-26.

Automatic conversion script
Id: cif_fix_values 7556 2019-12-06 15:28:31Z antanas 

 Adding full bibliography for 7059636--7059639.cif.

 Adding full bibliography for 7059636--7059639.cif.
;
_cod_original_cell_volume 3157.17(9)
_cod_original_sg_symbol_H-M 'P 21/n'
_cod_database_code 7059638
_shelx_shelxl_version_number 2014/7
_shelx_space_group_comment
; 
The symmetry employed for this shelxl refinement is uniquely defined 
by the following loop, which should always be used as a source of 
symmetry information in preference to the above space-group names. 
They are only intended as comments. 
;
_shelx_estimated_absorpt_t_min 0.677
_shelx_estimated_absorpt_t_max 0.840

loop_
_space_group_symop_operation_xyz
'x, y, z'
'-x+1/2, y+1/2, -z+1/2'
'-x, -y, -z'
'x-1/2, -y-1/2, z-1/2'

loop_
_atom_site_label
_atom_site_type_symbol
_atom_site_fract_x
_atom_site_fract_y
_atom_site_fract_z
_atom_site_U_iso_or_equiv
_atom_site_adp_type
_atom_site_occupancy
_atom_site_site_symmetry_order
_atom_site_calc_flag
_atom_site_refinement_flags_posn
_atom_site_refinement_flags_adp
_atom_site_refinement_flags_occupancy
_atom_site_disorder_assembly
_atom_site_disorder_group
Zn1 Zn 0.94840(2) 0.73839(2) 0.13084(2) 0.03973(9) Uani 1 1 d . . . . .
S1 S 0.91741(5) 0.92979(5) 0.09930(2) 0.05689(17) Uani 1 1 d . . . . .
S2 S 1.13662(4) 0.70403(6) 0.14554(2) 0.05562(17) Uani 1 1 d . . . . .
P1 P 0.79054(4) 0.68676(4) 0.02992(2) 0.03604(13) Uani 1 1 d . . . . .
P2 P 0.94096(4) 0.61012(5) 0.24496(2) 0.03784(13) Uani 1 1 d . . . . .
O1 O 0.86832(11) 0.63729(11) 0.07589(5) 0.0454(3) Uani 1 1 d . . . . .
O2 O 0.88450(10) 0.69711(12) 0.20407(5) 0.0452(3) Uani 1 1 d . . . . .
N1 N 0.80351(14) 0.82285(13) 0.01041(7) 0.0435(4) Uani 1 1 d . . . . .
N2 N 0.82821(15) 1.02372(14) 0.00643(7) 0.0489(4) Uani 1 1 d . . . . .
N3 N 1.06853(13) 0.57333(16) 0.23612(7) 0.0512(5) Uani 1 1 d . . . . .
N4 N 1.25392(12) 0.57422(16) 0.21925(7) 0.0509(5) Uani 1 1 d . . . . .
C1 C 0.84344(15) 0.91938(16) 0.03434(8) 0.0382(4) Uani 1 1 d . . . . .
C2 C 0.86700(18) 1.14085(17) 0.02595(10) 0.0545(6) Uani 1 1 d . . . . .
H2A H 0.9069 1.1801 -0.0041 0.065 Uiso 1 1 calc R U . . .
H2B H 0.9182 1.1311 0.0582 0.065 Uiso 1 1 calc R U . . .
C3 C 0.7698(2) 1.2170(2) 0.04268(11) 0.0637(6) Uani 1 1 d . . . . .
H3A H 0.7964 1.2959 0.0534 0.076 Uiso 1 1 calc R U . . .
H3B H 0.7345 1.1818 0.0752 0.076 Uiso 1 1 calc R U . . .
C4 C 0.6845(2) 1.2276(2) -0.00618(13) 0.0787(8) Uani 1 1 d . . . . .
H4A H 0.6186 1.2690 0.0067 0.094 Uiso 1 1 calc R U . . .
H4B H 0.7161 1.2741 -0.0365 0.094 Uiso 1 1 calc R U . . .
C5 C 0.6514(2) 1.1049(2) -0.02842(12) 0.0778(8) Uani 1 1 d . . . . .
H5A H 0.6098 1.0628 0.0001 0.093 Uiso 1 1 calc R U . . .
H5B H 0.6032 1.1137 -0.0619 0.093 Uiso 1 1 calc R U . . .
C6 C 0.7533(2) 1.03294(19) -0.04315(8) 0.0577(6) Uani 1 1 d . . . . .
H6A H 0.7308 0.9537 -0.0556 0.069 Uiso 1 1 calc R U . . .
H6B H 0.7918 1.0714 -0.0739 0.069 Uiso 1 1 calc R U . . .
C7 C 0.81002(17) 0.59879(18) -0.03330(9) 0.0492(5) Uani 1 1 d . . . . .
H7 H 0.8027 0.5145 -0.0227 0.059 Uiso 1 1 calc R U . . .
C8 C 0.9281(2) 0.6167(2) -0.05432(11) 0.0767(8) Uani 1 1 d . . . . .
H8A H 0.9419 0.5610 -0.0843 0.115 Uiso 1 1 calc R U . . .
H8B H 0.9810 0.6037 -0.0236 0.115 Uiso 1 1 calc R U . . .
H8C H 0.9358 0.6968 -0.0683 0.115 Uiso 1 1 calc R U . . .
C9 C 0.7232(2) 0.6240(2) -0.08021(10) 0.0793(8) Uani 1 1 d . . . . .
H9A H 0.7244 0.7074 -0.0896 0.119 Uiso 1 1 calc R U . . .
H9B H 0.6503 0.6027 -0.0674 0.119 Uiso 1 1 calc R U . . .
H9C H 0.7401 0.5776 -0.1131 0.119 Uiso 1 1 calc R U . . .
C10 C 0.64729(17) 0.66999(19) 0.05185(10) 0.0544(6) Uani 1 1 d . . . . .
H10 H 0.5979 0.6983 0.0209 0.065 Uiso 1 1 calc R U . . .
C12 C 0.6291(2) 0.7495(2) 0.10329(14) 0.0863(9) Uani 1 1 d . . . . .
H12A H 0.5527 0.7434 0.1144 0.130 Uiso 1 1 calc R U . . .
H12B H 0.6454 0.8310 0.0938 0.130 Uiso 1 1 calc R U . . .
H12C H 0.6776 0.7243 0.1341 0.130 Uiso 1 1 calc R U . . .
C11 C 0.6175(2) 0.5405(2) 0.06400(14) 0.0875(9) Uani 1 1 d . . . . .
H11A H 0.6644 0.5110 0.0945 0.131 Uiso 1 1 calc R U . . .
H11B H 0.6287 0.4931 0.0307 0.131 Uiso 1 1 calc R U . . .
H11C H 0.5406 0.5356 0.0744 0.131 Uiso 1 1 calc R U . . .
C13 C 1.14948(14) 0.61213(17) 0.20508(8) 0.0385(4) Uani 1 1 d . . . . .
C14 C 1.35594(15) 0.6163(2) 0.19320(9) 0.0535(6) Uani 1 1 d . . . . .
H14A H 1.3368 0.6637 0.1599 0.064 Uiso 1 1 calc R U . . .
H14B H 1.3998 0.5484 0.1812 0.064 Uiso 1 1 calc R U . . .
C15 C 1.4241(2) 0.6908(2) 0.23482(10) 0.0678(7) Uani 1 1 d . . . . .
H15A H 1.4938 0.7138 0.2178 0.081 Uiso 1 1 calc R U . . .
H15B H 1.3833 0.7631 0.2436 0.081 Uiso 1 1 calc R U . . .
C16 C 1.4489(2) 0.6224(3) 0.28874(11) 0.0795(8) Uani 1 1 d . . . . .
H16A H 1.4865 0.6743 0.3161 0.095 Uiso 1 1 calc R U . . .
H16B H 1.4983 0.5561 0.2809 0.095 Uiso 1 1 calc R U . . .
C17 C 1.3416(2) 0.5755(3) 0.31327(10) 0.0775(8) Uani 1 1 d . . . . .
H17A H 1.3592 0.5262 0.3461 0.093 Uiso 1 1 calc R U . . .
H17B H 1.2963 0.6421 0.3255 0.093 Uiso 1 1 calc R U . . .
C18 C 1.27662(17) 0.5032(2) 0.27000(11) 0.0651(7) Uani 1 1 d . . . . .
H18A H 1.3191 0.4326 0.2602 0.078 Uiso 1 1 calc R U . . .
H18B H 1.2066 0.4772 0.2858 0.078 Uiso 1 1 calc R U . . .
C19 C 0.93607(18) 0.6744(2) 0.31502(8) 0.0527(6) Uani 1 1 d . . . . .
H19 H 0.8577 0.6918 0.3228 0.063 Uiso 1 1 calc R U . . .
C20 C 0.9998(2) 0.7930(2) 0.31584(12) 0.0831(8) Uani 1 1 d . . . . .
H20A H 0.9871 0.8338 0.3509 0.125 Uiso 1 1 calc R U . . .
H20B H 0.9739 0.8418 0.2847 0.125 Uiso 1 1 calc R U . . .
H20C H 1.0783 0.7778 0.3125 0.125 Uiso 1 1 calc R U . . .
C21 C 0.9806(2) 0.5908(3) 0.36146(9) 0.0816(8) Uani 1 1 d . . . . .
H21A H 1.0548 0.5654 0.3527 0.122 Uiso 1 1 calc R U . . .
H21B H 0.9326 0.5224 0.3638 0.122 Uiso 1 1 calc R U . . .
H21C H 0.9824 0.6322 0.3971 0.122 Uiso 1 1 calc R U . . .
C22 C 0.86359(17) 0.47132(19) 0.24490(9) 0.0523(5) Uani 1 1 d . . . . .
H22 H 0.8977 0.4191 0.2739 0.063 Uiso 1 1 calc R U . . .
C23 C 0.8721(2) 0.4092(2) 0.18807(12) 0.0831(8) Uani 1 1 d . . . . .
H23A H 0.8388 0.3313 0.1901 0.125 Uiso 1 1 calc R U . . .
H23B H 0.9493 0.4015 0.1787 0.125 Uiso 1 1 calc R U . . .
H23C H 0.8335 0.4555 0.1594 0.125 Uiso 1 1 calc R U . . .
C24 C 0.74232(18) 0.4923(2) 0.26025(13) 0.0904(10) Uani 1 1 d . . . . .
H24A H 0.7068 0.5427 0.2322 0.136 Uiso 1 1 calc R U . . .
H24B H 0.7399 0.5304 0.2967 0.136 Uiso 1 1 calc R U . . .
H24C H 0.7038 0.4172 0.2616 0.136 Uiso 1 1 calc R U . . .

loop_
_atom_site_aniso_label
_atom_site_aniso_U_11
_atom_site_aniso_U_22
_atom_site_aniso_U_33
_atom_site_aniso_U_23
_atom_site_aniso_U_13
_atom_site_aniso_U_12
Zn1 0.04131(14) 0.04497(16) 0.03243(14) 0.00488(10) -0.00804(10) -0.00129(10)
S1 0.0801(4) 0.0394(3) 0.0497(3) -0.0010(3) -0.0273(3) -0.0055(3)
S2 0.0385(3) 0.0840(4) 0.0442(3) 0.0244(3) -0.0010(2) -0.0035(3)
P1 0.0410(3) 0.0312(3) 0.0354(3) 0.0001(2) -0.0083(2) -0.0010(2)
P2 0.0305(2) 0.0467(3) 0.0364(3) 0.0098(2) 0.0016(2) 0.0012(2)
O1 0.0556(8) 0.0354(7) 0.0442(8) 0.0023(6) -0.0177(6) 0.0000(6)
O2 0.0374(7) 0.0584(9) 0.0398(8) 0.0136(7) 0.0009(6) 0.0093(6)
N1 0.0612(10) 0.0319(9) 0.0366(9) 0.0016(7) -0.0137(8) -0.0030(8)
N2 0.0686(11) 0.0326(9) 0.0448(10) 0.0049(8) -0.0097(8) -0.0047(8)
N3 0.0345(9) 0.0610(11) 0.0582(11) 0.0264(9) 0.0056(8) 0.0066(8)
N4 0.0298(8) 0.0673(12) 0.0558(11) 0.0216(9) 0.0026(8) 0.0023(8)
C1 0.0428(10) 0.0363(11) 0.0353(11) -0.0011(9) 0.0003(8) 0.0005(8)
C2 0.0689(14) 0.0335(11) 0.0607(14) 0.0055(10) -0.0050(11) -0.0107(10)
C3 0.0784(17) 0.0513(14) 0.0617(16) -0.0144(12) 0.0084(13) -0.0069(12)
C4 0.0824(19) 0.0632(16) 0.090(2) -0.0155(15) -0.0068(16) 0.0201(14)
C5 0.0838(18) 0.0689(17) 0.0791(19) -0.0095(14) -0.0307(15) 0.0099(14)
C6 0.0954(17) 0.0400(12) 0.0370(12) 0.0034(10) -0.0123(12) 0.0037(12)
C7 0.0636(13) 0.0372(11) 0.0463(13) -0.0081(10) -0.0068(10) -0.0047(10)
C8 0.0821(18) 0.0782(18) 0.0709(18) -0.0193(15) 0.0204(14) -0.0035(14)
C9 0.099(2) 0.089(2) 0.0488(15) -0.0164(14) -0.0259(14) -0.0068(16)
C10 0.0443(12) 0.0572(14) 0.0616(15) 0.0093(12) -0.0024(10) 0.0004(10)
C12 0.0714(19) 0.097(2) 0.092(2) -0.0053(17) 0.0320(17) 0.0114(15)
C11 0.0652(16) 0.0739(18) 0.124(3) 0.0213(18) 0.0102(16) -0.0218(14)
C13 0.0336(10) 0.0435(11) 0.0386(11) 0.0001(9) 0.0016(8) -0.0012(8)
C14 0.0315(10) 0.0796(16) 0.0497(13) 0.0093(12) 0.0062(9) -0.0001(10)
C15 0.0560(14) 0.0760(17) 0.0714(17) 0.0106(14) 0.0014(12) -0.0156(13)
C16 0.0686(16) 0.104(2) 0.0643(17) 0.0122(16) -0.0194(13) -0.0194(15)
C17 0.0661(16) 0.113(2) 0.0530(15) 0.0283(15) 0.0011(13) 0.0155(15)
C18 0.0381(11) 0.0752(17) 0.0821(17) 0.0376(15) 0.0031(11) 0.0070(11)
C19 0.0495(12) 0.0665(15) 0.0418(12) 0.0024(11) -0.0025(10) 0.0045(11)
C20 0.095(2) 0.0718(18) 0.080(2) -0.0080(15) -0.0305(16) -0.0041(16)
C21 0.103(2) 0.102(2) 0.0394(14) 0.0148(14) -0.0048(14) 0.0119(17)
C22 0.0462(11) 0.0513(13) 0.0594(14) 0.0098(11) 0.0001(10) -0.0061(10)
C23 0.094(2) 0.0625(17) 0.092(2) -0.0133(15) -0.0048(17) -0.0064(15)
C24 0.0470(14) 0.090(2) 0.135(3) 0.003(2) 0.0160(16) -0.0242(14)

loop_
_atom_type_symbol
_atom_type_description
_atom_type_scat_dispersion_real
_atom_type_scat_dispersion_imag
_atom_type_scat_source
C C 0.0033 0.0016 'International Tables Vol C Tables 4.2.6.8 and 6.1.1.4'
H H 0.0000 0.0000 'International Tables Vol C Tables 4.2.6.8 and 6.1.1.4'
N N 0.0061 0.0033 'International Tables Vol C Tables 4.2.6.8 and 6.1.1.4'
O O 0.0106 0.0060 'International Tables Vol C Tables 4.2.6.8 and 6.1.1.4'
P P 0.1023 0.0942 'International Tables Vol C Tables 4.2.6.8 and 6.1.1.4'
S S 0.1246 0.1234 'International Tables Vol C Tables 4.2.6.8 and 6.1.1.4'
Zn Zn 0.2839 1.4301 'International Tables Vol C Tables 4.2.6.8 and 6.1.1.4'

loop_
_geom_angle_atom_site_label_1
_geom_angle_atom_site_label_2
_geom_angle_atom_site_label_3
_geom_angle
_geom_angle_site_symmetry_1
_geom_angle_site_symmetry_3
_geom_angle_publ_flag
O1 Zn1 O2 104.61(6) . . ?
O1 Zn1 S1 104.68(4) . . ?
O2 Zn1 S1 116.22(4) . . ?
O1 Zn1 S2 117.64(4) . . ?
O2 Zn1 S2 103.33(4) . . ?
S1 Zn1 S2 110.72(2) . . ?
C1 S1 Zn1 107.15(7) . . ?
C13 S2 Zn1 106.54(6) . . ?
O1 P1 N1 119.44(8) . . ?
O1 P1 C7 107.55(9) . . ?
N1 P1 C7 105.39(9) . . ?
O1 P1 C10 108.95(9) . . ?
N1 P1 C10 106.28(9) . . ?
C7 P1 C10 108.84(10) . . ?
O2 P2 N3 119.50(8) . . ?
O2 P2 C19 107.57(9) . . ?
N3 P2 C19 106.05(10) . . ?
O2 P2 C22 109.37(9) . . ?
N3 P2 C22 105.60(10) . . ?
C19 P2 C22 108.30(10) . . ?
P1 O1 Zn1 123.00(8) . . ?
P2 O2 Zn1 122.25(7) . . ?
C1 N1 P1 134.55(14) . . ?
C1 N2 C6 121.63(17) . . ?
C1 N2 C2 125.77(17) . . ?
C6 N2 C2 111.88(16) . . ?
C13 N3 P2 135.48(14) . . ?
C13 N4 C18 121.65(16) . . ?
C13 N4 C14 124.90(17) . . ?
C18 N4 C14 112.51(15) . . ?
N1 C1 N2 117.53(16) . . ?
N1 C1 S1 127.17(14) . . ?
N2 C1 S1 115.29(14) . . ?
N2 C2 C3 110.49(18) . . ?
N2 C2 H2A 109.6 . . ?
C3 C2 H2A 109.6 . . ?
N2 C2 H2B 109.6 . . ?
C3 C2 H2B 109.6 . . ?
H2A C2 H2B 108.1 . . ?
C2 C3 C4 110.6(2) . . ?
C2 C3 H3A 109.5 . . ?
C4 C3 H3A 109.5 . . ?
C2 C3 H3B 109.5 . . ?
C4 C3 H3B 109.5 . . ?
H3A C3 H3B 108.1 . . ?
C5 C4 C3 110.8(2) . . ?
C5 C4 H4A 109.5 . . ?
C3 C4 H4A 109.5 . . ?
C5 C4 H4B 109.5 . . ?
C3 C4 H4B 109.5 . . ?
H4A C4 H4B 108.1 . . ?
C6 C5 C4 110.9(2) . . ?
C6 C5 H5A 109.5 . . ?
C4 C5 H5A 109.5 . . ?
C6 C5 H5B 109.5 . . ?
C4 C5 H5B 109.5 . . ?
H5A C5 H5B 108.0 . . ?
N2 C6 C5 109.62(18) . . ?
N2 C6 H6A 109.7 . . ?
C5 C6 H6A 109.7 . . ?
N2 C6 H6B 109.7 . . ?
C5 C6 H6B 109.7 . . ?
H6A C6 H6B 108.2 . . ?
C8 C7 C9 111.1(2) . . ?
C8 C7 P1 109.77(15) . . ?
C9 C7 P1 113.46(16) . . ?
C8 C7 H7 107.4 . . ?
C9 C7 H7 107.4 . . ?
P1 C7 H7 107.4 . . ?
C7 C8 H8A 109.5 . . ?
C7 C8 H8B 109.5 . . ?
H8A C8 H8B 109.5 . . ?
C7 C8 H8C 109.5 . . ?
H8A C8 H8C 109.5 . . ?
H8B C8 H8C 109.5 . . ?
C7 C9 H9A 109.5 . . ?
C7 C9 H9B 109.5 . . ?
H9A C9 H9B 109.5 . . ?
C7 C9 H9C 109.5 . . ?
H9A C9 H9C 109.5 . . ?
H9B C9 H9C 109.5 . . ?
C11 C10 C12 111.5(2) . . ?
C11 C10 P1 112.35(16) . . ?
C12 C10 P1 108.84(16) . . ?
C11 C10 H10 108.0 . . ?
C12 C10 H10 108.0 . . ?
P1 C10 H10 108.0 . . ?
C10 C12 H12A 109.5 . . ?
C10 C12 H12B 109.5 . . ?
H12A C12 H12B 109.5 . . ?
C10 C12 H12C 109.5 . . ?
H12A C12 H12C 109.5 . . ?
H12B C12 H12C 109.5 . . ?
C10 C11 H11A 109.5 . . ?
C10 C11 H11B 109.5 . . ?
H11A C11 H11B 109.5 . . ?
C10 C11 H11C 109.5 . . ?
H11A C11 H11C 109.5 . . ?
H11B C11 H11C 109.5 . . ?
N3 C13 N4 116.85(17) . . ?
N3 C13 S2 126.71(14) . . ?
N4 C13 S2 116.40(14) . . ?
N4 C14 C15 110.33(18) . . ?
N4 C14 H14A 109.6 . . ?
C15 C14 H14A 109.6 . . ?
N4 C14 H14B 109.6 . . ?
C15 C14 H14B 109.6 . . ?
H14A C14 H14B 108.1 . . ?
C16 C15 C14 111.0(2) . . ?
C16 C15 H15A 109.4 . . ?
C14 C15 H15A 109.4 . . ?
C16 C15 H15B 109.4 . . ?
C14 C15 H15B 109.4 . . ?
H15A C15 H15B 108.0 . . ?
C15 C16 C17 110.4(2) . . ?
C15 C16 H16A 109.6 . . ?
C17 C16 H16A 109.6 . . ?
C15 C16 H16B 109.6 . . ?
C17 C16 H16B 109.6 . . ?
H16A C16 H16B 108.1 . . ?
C18 C17 C16 110.8(2) . . ?
C18 C17 H17A 109.5 . . ?
C16 C17 H17A 109.5 . . ?
C18 C17 H17B 109.5 . . ?
C16 C17 H17B 109.5 . . ?
H17A C17 H17B 108.1 . . ?
N4 C18 C17 110.22(19) . . ?
N4 C18 H18A 109.6 . . ?
C17 C18 H18A 109.6 . . ?
N4 C18 H18B 109.6 . . ?
C17 C18 H18B 109.6 . . ?
H18A C18 H18B 108.1 . . ?
C21 C19 C20 111.0(2) . . ?
C21 C19 P2 113.20(16) . . ?
C20 C19 P2 109.20(16) . . ?
C21 C19 H19 107.7 . . ?
C20 C19 H19 107.7 . . ?
P2 C19 H19 107.7 . . ?
C19 C20 H20A 109.5 . . ?
C19 C20 H20B 109.5 . . ?
H20A C20 H20B 109.5 . . ?
C19 C20 H20C 109.5 . . ?
H20A C20 H20C 109.5 . . ?
H20B C20 H20C 109.5 . . ?
C19 C21 H21A 109.5 . . ?
C19 C21 H21B 109.5 . . ?
H21A C21 H21B 109.5 . . ?
C19 C21 H21C 109.5 . . ?
H21A C21 H21C 109.5 . . ?
H21B C21 H21C 109.5 . . ?
C23 C22 C24 111.6(2) . . ?
C23 C22 P2 110.36(17) . . ?
C24 C22 P2 110.98(16) . . ?
C23 C22 H22 107.9 . . ?
C24 C22 H22 107.9 . . ?
P2 C22 H22 107.9 . . ?
C22 C23 H23A 109.5 . . ?
C22 C23 H23B 109.5 . . ?
H23A C23 H23B 109.5 . . ?
C22 C23 H23C 109.5 . . ?
H23A C23 H23C 109.5 . . ?
H23B C23 H23C 109.5 . . ?
C22 C24 H24A 109.5 . . ?
C22 C24 H24B 109.5 . . ?
H24A C24 H24B 109.5 . . ?
C22 C24 H24C 109.5 . . ?
H24A C24 H24C 109.5 . . ?
H24B C24 H24C 109.5 . . ?

loop_
_geom_bond_atom_site_label_1
_geom_bond_atom_site_label_2
_geom_bond_distance
_geom_bond_site_symmetry_2
_geom_bond_publ_flag
Zn1 O1 1.9524(12) . ?
Zn1 O2 1.9631(13) . ?
Zn1 S1 2.2942(6) . ?
Zn1 S2 2.3012(6) . ?
S1 C1 1.7530(19) . ?
S2 C13 1.7444(19) . ?
P1 O1 1.5148(12) . ?
P1 N1 1.5996(16) . ?
P1 C7 1.808(2) . ?
P1 C10 1.813(2) . ?
P2 O2 1.5165(13) . ?
P2 N3 1.5997(16) . ?
P2 C19 1.805(2) . ?
P2 C22 1.808(2) . ?
N1 C1 1.304(2) . ?
N2 C1 1.350(2) . ?
N2 C6 1.458(2) . ?
N2 C2 1.461(2) . ?
N3 C13 1.304(2) . ?
N4 C13 1.353(2) . ?
N4 C18 1.457(3) . ?
N4 C14 1.459(2) . ?
C2 C3 1.503(3) . ?
C2 H2A 0.9700 . ?
C2 H2B 0.9700 . ?
C3 C4 1.523(4) . ?
C3 H3A 0.9700 . ?
C3 H3B 0.9700 . ?
C4 C5 1.518(3) . ?
C4 H4A 0.9700 . ?
C4 H4B 0.9700 . ?
C5 C6 1.510(3) . ?
C5 H5A 0.9700 . ?
C5 H5B 0.9700 . ?
C6 H6A 0.9700 . ?
C6 H6B 0.9700 . ?
C7 C8 1.523(3) . ?
C7 C9 1.524(3) . ?
C7 H7 0.9800 . ?
C8 H8A 0.9600 . ?
C8 H8B 0.9600 . ?
C8 H8C 0.9600 . ?
C9 H9A 0.9600 . ?
C9 H9B 0.9600 . ?
C9 H9C 0.9600 . ?
C10 C11 1.521(3) . ?
C10 C12 1.525(3) . ?
C10 H10 0.9800 . ?
C12 H12A 0.9600 . ?
C12 H12B 0.9600 . ?
C12 H12C 0.9600 . ?
C11 H11A 0.9600 . ?
C11 H11B 0.9600 . ?
C11 H11C 0.9600 . ?
C14 C15 1.511(3) . ?
C14 H14A 0.9700 . ?
C14 H14B 0.9700 . ?
C15 C16 1.507(3) . ?
C15 H15A 0.9700 . ?
C15 H15B 0.9700 . ?
C16 C17 1.516(3) . ?
C16 H16A 0.9700 . ?
C16 H16B 0.9700 . ?
C17 C18 1.503(3) . ?
C17 H17A 0.9700 . ?
C17 H17B 0.9700 . ?
C18 H18A 0.9700 . ?
C18 H18B 0.9700 . ?
C19 C21 1.526(3) . ?
C19 C20 1.530(3) . ?
C19 H19 0.9800 . ?
C20 H20A 0.9600 . ?
C20 H20B 0.9600 . ?
C20 H20C 0.9600 . ?
C21 H21A 0.9600 . ?
C21 H21B 0.9600 . ?
C21 H21C 0.9600 . ?
C22 C23 1.516(3) . ?
C22 C24 1.523(3) . ?
C22 H22 0.9800 . ?
C23 H23A 0.9600 . ?
C23 H23B 0.9600 . ?
C23 H23C 0.9600 . ?
C24 H24A 0.9600 . ?
C24 H24B 0.9600 . ?
C24 H24C 0.9600 . ?
